data_9016543
loop_
_publ_author_name
'Pekov, I. V.'
'Zubkova, N. V.'
'Chukanov, N. V.'
'Husdal, T. A.'
'Zadov, A. E.'
'Pushcharovsky, D. Y.'

_publ_section_title
;
 Fluorbritholite-(Y), (Y,Ca,Ln)5[(Si,P)O4]3F, a new mineral of the britholite group
;
_journal_name_full 'Neues Jahrbuch fur Mineralogie, Abhandlungen'
_journal_page_first 191
_journal_page_last 197
_journal_volume 188
_journal_year 2011
_chemical_compound_source 'Lagmannsvik, Hamaroy, Nordland, Norway'
_chemical_formula_sum 'Ca1.52 Ce0.35 Dy0.15 Er0.15 F Gd0.12 La0.06 Mn0.03 Nd0.33 O12 Pr0.06 Si3 Sm0.12 Y1.96 Yb0.18'
_chemical_name_mineral Fluorbritholite-(Y)
_space_group_IT_number 176
_symmetry_space_group_name_Hall '-P 6c'
_symmetry_space_group_name_H-M 'P 63/m'
_cell_angle_alpha 90
_cell_angle_beta 90
_cell_angle_gamma 120
_cell_formula_units_Z 2
_cell_length_a 9.4437
_cell_length_b 9.4437
_cell_length_c 6.8169
_cell_volume 526.504
_database_code_amcsd 0018905
_exptl_crystal_density_diffrn 4.813
_cod_original_formula_sum 'Y1.96 Ca1.52 Ce.35 La.06 Nd.33 Yb.18 Dy.15 Er.15 Gd.12 Sm.12 Pr.06 Mn.03 Si3 O12 F'
_cod_database_code 9016543

loop_
_space_group_symop_operation_xyz
x,y,z
-x+y,-x,1/2-z
x-y,x,1/2+z
y,-x+y,-z
-y,x-y,z
x,y,1/2-z
-x,-y,1/2+z
x-y,x,-z
-x+y,-x,z
-y,x-y,1/2-z
y,-x+y,1/2+z
-x,-y,-z

loop_
_atom_site_aniso_label
_atom_site_aniso_U_11
_atom_site_aniso_U_22
_atom_site_aniso_U_33
_atom_site_aniso_U_12
_atom_site_aniso_U_13
_atom_site_aniso_U_23
YMl 0.02070 0.02070 0.01050 0.01040 0.00000 0.00000
CaMl 0.02070 0.02070 0.01050 0.01040 0.00000 0.00000
CeMl 0.02070 0.02070 0.01050 0.01040 0.00000 0.00000
LaMl 0.02070 0.02070 0.01050 0.01040 0.00000 0.00000
YM2 0.01820 0.01550 0.01250 0.00540 0.00000 0.00000
NdM2 0.01820 0.01550 0.01250 0.00540 0.00000 0.00000
CeM2 0.01820 0.01550 0.01250 0.00540 0.00000 0.00000
YbM2 0.01820 0.01550 0.01250 0.00540 0.00000 0.00000
DyM2 0.01820 0.01550 0.01250 0.00540 0.00000 0.00000
ErM2 0.01820 0.01550 0.01250 0.00540 0.00000 0.00000
GdM2 0.01820 0.01550 0.01250 0.00540 0.00000 0.00000
SmM2 0.01820 0.01550 0.01250 0.00540 0.00000 0.00000
PrM2 0.01820 0.01550 0.01250 0.00540 0.00000 0.00000
CaM2 0.01820 0.01550 0.01250 0.00540 0.00000 0.00000
MnM2 0.01820 0.01550 0.01250 0.00540 0.00000 0.00000
Si 0.01110 0.01400 0.01000 0.00760 0.00000 0.00000
O1 0.01500 0.01500 0.05000 0.00300 0.00000 0.00000
O2 0.02400 0.04400 0.02000 0.02700 0.00000 0.00000
O3 0.03500 0.09100 0.02300 0.04400 0.01600 0.03000
F 0.04700 0.04700 0.25000 0.02400 0.00000 0.00000

loop_
_atom_site_label
_atom_site_fract_x
_atom_site_fract_y
_atom_site_fract_z
_atom_site_occupancy
_atom_site_U_iso_or_equiv
_atom_site_type_symbol
_atom_site_attached_hydrogens
YMl 0.33333 0.66667 -0.00130 0.68000 0.01730 Y 0
CaMl 0.33333 0.66667 -0.00130 0.22000 0.01730 Ca 0
CeMl 0.33333 0.66667 -0.00130 0.07000 0.01730 Ce 0
LaMl 0.33333 0.66667 -0.00130 0.03000 0.01730 La 0
YM2 0.24761 0.00642 0.25000 0.20000 0.01670 Y 0
NdM2 0.24761 0.00642 0.25000 0.11000 0.01670 Nd 0
CeM2 0.24761 0.00642 0.25000 0.07000 0.01670 Ce 0
YbM2 0.24761 0.00642 0.25000 0.06000 0.01670 Yb 0
DyM2 0.24761 0.00642 0.25000 0.05000 0.01670 Dy 0
ErM2 0.24761 0.00642 0.25000 0.05000 0.01670 Er 0
GdM2 0.24761 0.00642 0.25000 0.04000 0.01670 Gd 0
SmM2 0.24761 0.00642 0.25000 0.04000 0.01670 Sm 0
PrM2 0.24761 0.00642 0.25000 0.02000 0.01670 Pr 0
CaM2 0.24761 0.00642 0.25000 0.36000 0.01670 Ca 0
MnM2 0.24761 0.00642 0.25000 0.01000 0.01670 Mn 0
Si 0.37200 0.40050 0.25000 1.00000 0.01110 Si 0
O1 0.47000 0.59750 0.25000 1.00000 0.02850 O 0
O2 0.49240 0.32500 0.25000 1.00000 0.02530 O 0
O3 0.25300 0.34180 0.43650 1.00000 0.04380 O 0
F 0.00000 0.00000 0.25000 1.00000 0.11400 F 0

loop_
_cod_changelog_entry_id
_cod_changelog_entry_author
_cod_changelog_entry_date
_cod_changelog_entry_text
1
;cod-tools version 3.8.0
Id: cif_guess_AMCSD_atom_types 9581 2023-05-17 12:35:41Z saulius
;
2023-05-23T09:21:45+03:00
;Derived atom types and hydrogen counts
from atom names that follow the AMCSD naming convention
(Wat == water, O-H == hydroxyl).
;

loop_
_cod_related_entry_id
_cod_related_entry_database
_cod_related_entry_code
1 AMCSD 0018905
